data_4347082
loop_
_publ_author_name
'Sivchik, Vasily V.'
'Grachova, Elena V.'
'Melnikov, Alexei S.'
'Smirnov, Sergey N.'
'Ivanov, Alexander Yu'
'Hirva, Pipsa'
'Tunik, Sergey P.'
'Koshevoy, Igor O.'

_publ_section_title
;
 Solid-State and Solution Metallophilic Aggregation of a Cationic
 [Pt(NCN)L](+) Cyclometalated Complex.
;
_journal_issue 7
_journal_name_full 'Inorganic chemistry'
_journal_page_first 3351
_journal_page_last 3363
_journal_paper_doi 10.1021/acs.inorgchem.5b02713
_journal_volume 55
_journal_year 2016
_chemical_formula_moiety '4(C18 H14 N3 Pt), 4(F6 P), C2 H3 N'
_chemical_formula_sum 'C74 H59 F24 N13 P4 Pt4'
_chemical_formula_weight 2490.58
_space_group_crystal_system monoclinic
_space_group_IT_number 14
_space_group_name_Hall '-P 2ybc'
_space_group_name_H-M_alt 'P 1 21/c 1'
_atom_sites_solution_hydrogens geom
_audit_creation_method SHELXL-2014/6
_cell_angle_alpha 90
_cell_angle_beta 94.774(5)
_cell_angle_gamma 90
_cell_formula_units_Z 2
_cell_length_a 6.6747(10)
_cell_length_b 22.424(4)
_cell_length_c 25.647(4)
_cell_measurement_reflns_used 9940
_cell_measurement_temperature 120(2)
_cell_measurement_theta_max 30.36
_cell_measurement_theta_min 2.42
_cell_volume 3825.4(11)
_computing_cell_refinement 'SAINT (Bruker AXS, 2009)'
_computing_data_collection 'APEX2 (Bruker AXS, 2010)'
_computing_data_reduction 'SAINT (Bruker AXS, 2009)'
_computing_molecular_graphics 'Diamond v.4.01 (Brandenburg, 2014)'
_computing_publication_material 'SHELXL-2014/6 (Sheldrick, 2014)'
_computing_structure_refinement 'SHELXL-2014/6 (Sheldrick, 2014)'
_computing_structure_solution 'SHELXS-2013 (Sheldrick, 2013)'
_diffrn_ambient_temperature 120(2)
_diffrn_detector_area_resol_mean 16
_diffrn_measured_fraction_theta_full 0.978
_diffrn_measured_fraction_theta_max 0.979
_diffrn_measurement_device '62mm x 62mm CCD camera on \k-goniostat'
_diffrn_measurement_device_type 'Bruker KAPPA APEX II DUO CCD'
_diffrn_measurement_method '\f scans and \w scans with \k offset'
_diffrn_radiation_monochromator 'curved graphite crystal'
_diffrn_radiation_type MoK\a
_diffrn_radiation_wavelength 0.71073
_diffrn_reflns_av_R_equivalents 0.0623
_diffrn_reflns_av_unetI/netI 0.0551
_diffrn_reflns_Laue_measured_fraction_full 0.978
_diffrn_reflns_Laue_measured_fraction_max 0.979
_diffrn_reflns_limit_h_max 8
_diffrn_reflns_limit_h_min -8
_diffrn_reflns_limit_k_max 27
_diffrn_reflns_limit_k_min -25
_diffrn_reflns_limit_l_max 31
_diffrn_reflns_limit_l_min -31
_diffrn_reflns_number 30437
_diffrn_reflns_point_group_measured_fraction_full 0.978
_diffrn_reflns_point_group_measured_fraction_max 0.979
_diffrn_reflns_theta_full 25.242
_diffrn_reflns_theta_max 25.999
_diffrn_reflns_theta_min 1.816
_exptl_absorpt_coefficient_mu 7.488
_exptl_absorpt_correction_T_max 0.658
_exptl_absorpt_correction_T_min 0.155
_exptl_absorpt_correction_type numerical
_exptl_absorpt_process_details 'SADABS (Sheldrick, 2008)'
_exptl_crystal_colour green
_exptl_crystal_density_diffrn 2.162
_exptl_crystal_description block
_exptl_crystal_F_000 2364
_exptl_crystal_size_max 0.397
_exptl_crystal_size_mid 0.103
_exptl_crystal_size_min 0.061
_refine_diff_density_max 1.721
_refine_diff_density_min -1.429
_refine_diff_density_rms 0.190
_refine_ls_extinction_method none
_refine_ls_goodness_of_fit_ref 1.034
_refine_ls_hydrogen_treatment constr
_refine_ls_matrix_type full
_refine_ls_number_parameters 553
_refine_ls_number_reflns 7356
_refine_ls_number_restraints 0
_refine_ls_restrained_S_all 1.034
_refine_ls_R_factor_all 0.0595
_refine_ls_R_factor_gt 0.0364
_refine_ls_shift/su_max 0.003
_refine_ls_shift/su_mean 0.000
_refine_ls_structure_factor_coef Fsqd
_refine_ls_weighting_details 'w=1/[\s^2^(Fo^2^)+(0.0384P)^2^+5.5673P] where P=(Fo^2^+2Fc^2^)/3'
_refine_ls_weighting_scheme calc
_refine_ls_wR_factor_gt 0.0815
_refine_ls_wR_factor_ref 0.0896
_reflns_Friedel_coverage 0.000
_reflns_number_gt 5501
_reflns_number_total 7356
_reflns_threshold_expression 'I > 2\s(I)'
_cod_data_source_file ic5b02713_si_002.cif
_cod_data_source_block 2PF6120
_cod_original_sg_symbol_H-M 'P 21/c'
_cod_database_code 4347082
_shelx_space_group_comment
;
The symmetry employed for this shelxl refinement is uniquely defined
by the following loop, which should always be used as a source of
symmetry information in preference to the above space-group names.
They are only intended as comments.
;
_shelx_estimated_absorpt_t_min 0.155
_shelx_estimated_absorpt_t_max 0.658
_shelxl_version_number 2014/6

loop_
_space_group_symop_operation_xyz
'x, y, z'
'-x, y+1/2, -z+1/2'
'-x, -y, -z'
'x, -y-1/2, z-1/2'

loop_
_atom_site_label
_atom_site_type_symbol
_atom_site_fract_x
_atom_site_fract_y
_atom_site_fract_z
_atom_site_U_iso_or_equiv
_atom_site_adp_type
_atom_site_occupancy
_atom_site_site_symmetry_order
_atom_site_calc_flag
_atom_site_refinement_flags_posn
_atom_site_refinement_flags_adp
_atom_site_refinement_flags_occupancy
C1 C 0.0642(10) 0.6521(3) 0.4061(3) 0.0182(14) Uani 1 1 d . . .
C2 C 0.0623(10) 0.6048(3) 0.3714(3) 0.0164(14) Uani 1 1 d . . .
C3 C 0.0839(10) 0.5471(3) 0.3905(3) 0.0212(15) Uani 1 1 d . . .
H3 H 0.0870 0.5138 0.3676 0.025 Uiso 1 1 calc R U .
C4 C 0.1013(11) 0.5395(3) 0.4457(3) 0.0231(16) Uani 1 1 d . . .
H4 H 0.1135 0.5003 0.4595 0.028 Uiso 1 1 calc R U .
C5 C 0.1012(11) 0.5866(3) 0.4797(3) 0.0243(16) Uani 1 1 d . . .
H5 H 0.1150 0.5798 0.5164 0.029 Uiso 1 1 calc R U .
C6 C 0.0807(10) 0.6450(3) 0.4601(3) 0.0211(16) Uani 1 1 d . . .
C7 C 0.0161(11) 0.7079(3) 0.2618(3) 0.0203(15) Uani 1 1 d . . .
H7 H 0.0108 0.7500 0.2578 0.024 Uiso 1 1 calc R U .
C8 C 0.0101(11) 0.6723(3) 0.2176(3) 0.0245(16) Uani 1 1 d . . .
H8 H -0.0027 0.6898 0.1838 0.029 Uiso 1 1 calc R U .
C9 C 0.0227(11) 0.6111(3) 0.2230(3) 0.0238(16) Uani 1 1 d . . .
H9 H 0.0196 0.5861 0.1930 0.029 Uiso 1 1 calc R U .
C10 C 0.0399(11) 0.5869(3) 0.2726(3) 0.0216(15) Uani 1 1 d . . .
H10 H 0.0482 0.5449 0.2768 0.026 Uiso 1 1 calc R U .
C11 C 0.0453(10) 0.6232(3) 0.3163(3) 0.0185(14) Uani 1 1 d . . .
C12 C 0.0603(11) 0.8048(3) 0.4778(3) 0.0271(17) Uani 1 1 d . . .
H12 H 0.0468 0.8386 0.4554 0.033 Uiso 1 1 calc R U .
C13 C 0.0775(12) 0.8133(4) 0.5308(3) 0.0337(19) Uani 1 1 d . . .
H13 H 0.0776 0.8525 0.5449 0.040 Uiso 1 1 calc R U .
C14 C 0.0946(12) 0.7647(4) 0.5633(3) 0.0311(18) Uani 1 1 d . . .
H14 H 0.1059 0.7699 0.6002 0.037 Uiso 1 1 calc R U .
C15 C 0.0954(11) 0.7082(4) 0.5422(3) 0.0287(17) Uani 1 1 d . . .
H15 H 0.1068 0.6742 0.5644 0.034 Uiso 1 1 calc R U .
C16 C 0.0794(10) 0.7013(3) 0.4883(3) 0.0222(15) Uani 1 1 d . . .
C17 C 0.0037(11) 0.8681(3) 0.3394(3) 0.0246(16) Uani 1 1 d . . .
C18 C -0.0085(15) 0.9310(3) 0.3266(4) 0.041(2) Uani 1 1 d . . .
H18A H -0.1454 0.9453 0.3300 0.061 Uiso 1 1 calc R U .
H18B H 0.0258 0.9369 0.2905 0.061 Uiso 1 1 calc R U .
H18C H 0.0861 0.9533 0.3505 0.061 Uiso 1 1 calc R U .
C19 C 0.5693(10) 0.7011(3) 0.4468(3) 0.0186(15) Uani 1 1 d . . .
C20 C 0.5858(10) 0.6417(3) 0.4628(3) 0.0189(15) Uani 1 1 d . . .
C21 C 0.6031(10) 0.6305(3) 0.5168(3) 0.0219(15) Uani 1 1 d . . .
H21 H 0.6154 0.5906 0.5292 0.026 Uiso 1 1 calc R U .
C22 C 0.6024(11) 0.6768(3) 0.5519(3) 0.0253(16) Uani 1 1 d . . .
H22 H 0.6126 0.6683 0.5883 0.030 Uiso 1 1 calc R U .
C23 C 0.5869(11) 0.7362(4) 0.5353(3) 0.0271(17) Uani 1 1 d . . .
H23 H 0.5872 0.7677 0.5600 0.032 Uiso 1 1 calc R U .
C24 C 0.5713(10) 0.7483(3) 0.4825(3) 0.0216(15) Uani 1 1 d . . .
C25 C 0.5513(10) 0.5939(3) 0.3266(3) 0.0237(16) Uani 1 1 d . . .
H25 H 0.5392 0.6129 0.2933 0.028 Uiso 1 1 calc R U .
C26 C 0.5610(11) 0.5328(4) 0.3289(4) 0.0321(19) Uani 1 1 d . . .
H26 H 0.5532 0.5100 0.2975 0.039 Uiso 1 1 calc R U .
C27 C 0.5821(11) 0.5043(3) 0.3771(3) 0.0310(19) Uani 1 1 d . . .
H27 H 0.5901 0.4621 0.3789 0.037 Uiso 1 1 calc R U .
C28 C 0.5914(11) 0.5381(3) 0.4225(3) 0.0278(18) Uani 1 1 d . . .
H28 H 0.6060 0.5192 0.4558 0.033 Uiso 1 1 calc R U .
C29 C 0.5791(10) 0.6002(3) 0.4190(3) 0.0213(15) Uani 1 1 d . . .
C30 C 0.5164(12) 0.8541(3) 0.3741(4) 0.034(2) Uani 1 1 d . . .
H30 H 0.5037 0.8513 0.3370 0.041 Uiso 1 1 calc R U .
C31 C 0.5128(12) 0.9084(3) 0.3963(4) 0.037(2) Uani 1 1 d . . .
H31 H 0.4977 0.9433 0.3753 0.044 Uiso 1 1 calc R U .
C32 C 0.5316(14) 0.9126(4) 0.4505(4) 0.041(2) Uani 1 1 d . . .
H32 H 0.5313 0.9505 0.4671 0.049 Uiso 1 1 calc R U .
C33 C 0.5509(12) 0.8611(3) 0.4803(3) 0.0290(18) Uani 1 1 d . . .
H33 H 0.5620 0.8634 0.5174 0.035 Uiso 1 1 calc R U .
C34 C 0.5539(11) 0.8061(3) 0.4558(3) 0.0235(16) Uani 1 1 d . . .
C35 C 0.5174(11) 0.7460(3) 0.2491(3) 0.0249(16) Uani 1 1 d . . .
C36 C 0.5120(13) 0.7574(3) 0.1931(3) 0.0304(18) Uani 1 1 d . . .
H36A H 0.5143 0.7194 0.1743 0.046 Uiso 1 1 calc R U .
H36B H 0.6293 0.7813 0.1857 0.046 Uiso 1 1 calc R U .
H36C H 0.3888 0.7792 0.1817 0.046 Uiso 1 1 calc R U .
C37 C 0.016(3) 0.9739(7) 0.4983(8) 0.040(4) Uani 0.5 1 d . . P
C38 C 0.023(3) 1.0094(12) 0.4490(9) 0.066(7) Uani 0.5 1 d . . P
H38A H -0.0896 1.0218 0.4245 0.099 Uiso 0.5 1 calc R U P
H38B H 0.0397 0.9661 0.4471 0.099 Uiso 0.5 1 calc R U P
H38C H 0.1466 1.0290 0.4397 0.099 Uiso 0.5 1 calc R U P
N1 N 0.0294(8) 0.6843(2) 0.3100(2) 0.0189(12) Uani 1 1 d . . .
N2 N 0.0618(9) 0.7500(3) 0.4564(3) 0.0239(14) Uani 1 1 d . . .
N3 N 0.0135(9) 0.8193(3) 0.3494(2) 0.0226(13) Uani 1 1 d . . .
N4 N 0.5586(8) 0.6276(3) 0.3701(2) 0.0198(13) Uani 1 1 d . . .
N5 N 0.5374(9) 0.8029(3) 0.4026(3) 0.0243(14) Uani 1 1 d . . .
N6 N 0.5253(9) 0.7370(3) 0.2925(3) 0.0266(14) Uani 1 1 d . . .
N7 N 0.047(3) 0.9519(9) 0.4621(7) 0.059(5) Uani 0.5 1 d . . P
F7 F 0.8297(8) 0.3496(2) 0.26629(19) 0.0415(12) Uani 1 1 d . . .
F8 F 1.1561(9) 0.3715(2) 0.2824(3) 0.0621(17) Uani 1 1 d . . .
F9 F 0.9207(8) 0.44068(19) 0.2970(2) 0.0459(13) Uani 1 1 d . . .
F10 F 1.1009(10) 0.3982(2) 0.3657(2) 0.0677(19) Uani 1 1 d . . .
F11 F 0.7742(9) 0.3744(2) 0.3496(2) 0.0511(14) Uani 1 1 d . . .
F12 F 1.0126(8) 0.30664(19) 0.3351(2) 0.0453(13) Uani 1 1 d . . .
P2 P 0.9676(4) 0.37391(9) 0.31620(9) 0.0348(5) Uani 1 1 d . . .
Pt1 Pt 0.04093(4) 0.73114(2) 0.37817(2) 0.01767(8) Uani 1 1 d . . .
Pt2 Pt 0.54529(4) 0.71824(2) 0.37361(2) 0.01924(8) Uani 1 1 d . . .
F1 F 0.6534(8) 0.6314(2) 0.1202(2) 0.0447(13) Uani 1 1 d . . .
F2 F 0.3188(8) 0.6295(2) 0.1276(2) 0.0482(14) Uani 1 1 d . . .
F3 F 0.5340(8) 0.61091(19) 0.19776(18) 0.0368(11) Uani 1 1 d . . .
F4 F 0.3450(7) 0.53603(19) 0.1598(2) 0.0385(12) Uani 1 1 d . . .
F5 F 0.6802(7) 0.5379(2) 0.1528(2) 0.0415(12) Uani 1 1 d . . .
F6 F 0.4651(9) 0.5570(2) 0.08219(19) 0.0457(13) Uani 1 1 d . . .
P1 P 0.5002(3) 0.58392(8) 0.14007(8) 0.0266(4) Uani 1 1 d . . .

loop_
_atom_site_aniso_label
_atom_site_aniso_U_11
_atom_site_aniso_U_22
_atom_site_aniso_U_33
_atom_site_aniso_U_23
_atom_site_aniso_U_13
_atom_site_aniso_U_12
C1 0.013(3) 0.024(4) 0.018(4) 0.001(3) 0.003(3) 0.002(3)
C2 0.007(3) 0.022(3) 0.021(4) 0.003(3) 0.005(3) -0.005(2)
C3 0.014(4) 0.023(4) 0.027(4) 0.004(3) 0.002(3) 0.002(3)
C4 0.018(4) 0.022(4) 0.030(4) 0.009(3) 0.004(3) 0.000(3)
C5 0.015(4) 0.030(4) 0.029(4) 0.010(3) 0.004(3) 0.001(3)
C6 0.006(3) 0.033(4) 0.024(4) 0.003(3) -0.001(3) 0.001(3)
C7 0.022(4) 0.021(3) 0.019(4) 0.001(3) 0.003(3) -0.001(3)
C8 0.025(4) 0.030(4) 0.020(4) 0.004(3) 0.005(3) -0.007(3)
C9 0.025(4) 0.029(4) 0.017(4) -0.006(3) 0.002(3) -0.003(3)
C10 0.019(4) 0.023(4) 0.023(4) -0.001(3) 0.005(3) -0.005(3)
C11 0.013(3) 0.021(3) 0.022(4) 0.000(3) 0.000(3) 0.000(3)
C12 0.026(4) 0.026(4) 0.029(4) -0.009(3) 0.004(3) -0.006(3)
C13 0.035(5) 0.035(4) 0.032(5) -0.014(4) 0.004(4) -0.008(3)
C14 0.023(4) 0.053(5) 0.018(4) -0.007(4) 0.003(3) -0.009(3)
C15 0.020(4) 0.043(5) 0.023(4) 0.000(3) 0.003(3) -0.006(3)
C16 0.013(4) 0.031(4) 0.022(4) -0.001(3) -0.001(3) -0.005(3)
C17 0.017(4) 0.028(4) 0.028(4) -0.001(3) 0.002(3) -0.004(3)
C18 0.059(6) 0.021(4) 0.044(6) -0.003(4) 0.015(5) 0.001(4)
C19 0.008(3) 0.023(3) 0.026(4) 0.002(3) 0.007(3) 0.001(3)
C20 0.014(4) 0.021(3) 0.022(4) -0.002(3) 0.004(3) 0.001(3)
C21 0.014(4) 0.030(4) 0.021(4) 0.009(3) 0.002(3) 0.000(3)
C22 0.019(4) 0.039(4) 0.017(4) 0.001(3) 0.000(3) -0.002(3)
C23 0.022(4) 0.037(4) 0.022(4) -0.008(3) 0.003(3) -0.001(3)
C24 0.015(4) 0.022(4) 0.029(4) 0.001(3) 0.005(3) -0.001(3)
C25 0.014(4) 0.035(4) 0.022(4) -0.006(3) 0.001(3) 0.001(3)
C26 0.016(4) 0.042(5) 0.039(5) -0.014(4) 0.008(4) -0.003(3)
C27 0.020(4) 0.025(4) 0.048(5) -0.006(4) 0.002(4) -0.004(3)
C28 0.015(4) 0.022(4) 0.046(5) -0.004(3) 0.007(4) 0.003(3)
C29 0.008(3) 0.025(4) 0.031(4) -0.002(3) 0.004(3) 0.002(3)
C30 0.021(4) 0.028(4) 0.052(6) 0.012(4) 0.001(4) 0.001(3)
C31 0.030(5) 0.015(4) 0.066(7) 0.013(4) 0.009(4) 0.002(3)
C32 0.040(5) 0.027(4) 0.055(6) -0.004(4) 0.001(5) 0.003(4)
C33 0.027(4) 0.024(4) 0.037(5) -0.003(3) 0.007(4) -0.002(3)
C34 0.019(4) 0.020(4) 0.032(4) -0.001(3) 0.002(3) -0.002(3)
C35 0.021(4) 0.026(4) 0.028(5) 0.004(3) 0.004(3) 0.001(3)
C36 0.040(5) 0.028(4) 0.023(4) 0.004(3) 0.000(4) 0.002(3)
C37 0.035(10) 0.032(8) 0.052(13) -0.020(9) 0.000(9) -0.010(7)
C38 0.041(13) 0.094(18) 0.066(16) 0.004(14) 0.024(12) 0.018(12)
N1 0.014(3) 0.018(3) 0.025(3) 0.003(2) -0.001(2) -0.003(2)
N2 0.016(3) 0.025(3) 0.031(4) 0.001(3) 0.004(3) 0.001(2)
N3 0.028(4) 0.021(3) 0.017(3) 0.001(3) -0.004(3) -0.005(2)
N4 0.009(3) 0.027(3) 0.024(3) 0.000(3) 0.002(2) -0.001(2)
N5 0.025(3) 0.020(3) 0.029(4) 0.001(3) 0.005(3) 0.004(2)
N6 0.019(4) 0.036(4) 0.025(4) 0.004(3) 0.001(3) -0.003(3)
N7 0.066(13) 0.072(13) 0.038(11) -0.004(9) -0.004(9) 0.016(10)
F7 0.062(4) 0.032(2) 0.030(3) -0.006(2) 0.005(2) 0.002(2)
F8 0.051(4) 0.053(3) 0.085(5) 0.025(3) 0.024(3) 0.015(3)
F9 0.068(4) 0.023(2) 0.045(3) 0.001(2) -0.006(3) 0.006(2)
F10 0.100(5) 0.032(3) 0.064(4) -0.001(3) -0.040(4) 0.003(3)
F11 0.077(4) 0.044(3) 0.034(3) -0.001(2) 0.018(3) 0.017(3)
F12 0.076(4) 0.023(2) 0.038(3) -0.001(2) 0.009(3) 0.011(2)
P2 0.0532(15) 0.0189(10) 0.0320(12) -0.0013(8) 0.0012(11) 0.0050(9)
Pt1 0.01837(16) 0.01671(13) 0.01801(15) 0.00012(10) 0.00199(11) -0.00152(10)
Pt2 0.01701(15) 0.02081(14) 0.01995(16) 0.00217(11) 0.00180(11) -0.00031(10)
F1 0.066(4) 0.033(3) 0.036(3) 0.000(2) 0.011(3) -0.020(2)
F2 0.057(4) 0.032(3) 0.052(3) 0.000(2) -0.022(3) 0.013(2)
F3 0.053(3) 0.032(2) 0.025(3) -0.0035(19) -0.002(2) 0.003(2)
F4 0.037(3) 0.029(2) 0.050(3) 0.000(2) 0.009(2) -0.004(2)
F5 0.033(3) 0.030(2) 0.060(4) -0.003(2) -0.004(2) 0.0064(19)
F6 0.074(4) 0.034(3) 0.028(3) -0.008(2) -0.003(3) -0.011(2)
P1 0.0361(12) 0.0180(9) 0.0248(11) 0.0015(8) -0.0023(9) 0.0006(8)

loop_
_atom_type_symbol
_atom_type_description
_atom_type_scat_dispersion_real
_atom_type_scat_dispersion_imag
_atom_type_scat_source
C C 0.0033 0.0016 'International Tables Vol C Tables 4.2.6.8 and 6.1.1.4'
H H 0.0000 0.0000 'International Tables Vol C Tables 4.2.6.8 and 6.1.1.4'
N N 0.0061 0.0033 'International Tables Vol C Tables 4.2.6.8 and 6.1.1.4'
F F 0.0171 0.0103 'International Tables Vol C Tables 4.2.6.8 and 6.1.1.4'
P P 0.1023 0.0942 'International Tables Vol C Tables 4.2.6.8 and 6.1.1.4'
Pt Pt -1.7033 8.3905 'International Tables Vol C Tables 4.2.6.8 and 6.1.1.4'

loop_
_geom_angle_atom_site_label_1
_geom_angle_atom_site_label_2
_geom_angle_atom_site_label_3
_geom_angle
_geom_angle_site_symmetry_1
_geom_angle_site_symmetry_3
C2 C1 C6 123.3(6) . .
C2 C1 Pt1 118.2(5) . .
C6 C1 Pt1 118.4(5) . .
C1 C2 C3 119.4(7) . .
C1 C2 C11 113.6(6) . .
C3 C2 C11 126.9(6) . .
C2 C3 C4 117.5(7) . .
C2 C3 H3 121.2 . .
C4 C3 H3 121.2 . .
C5 C4 C3 122.6(7) . .
C5 C4 H4 118.7 . .
C3 C4 H4 118.7 . .
C4 C5 C6 119.8(7) . .
C4 C5 H5 120.1 . .
C6 C5 H5 120.1 . .
C1 C6 C5 117.4(7) . .
C1 C6 C16 113.1(6) . .
C5 C6 C16 129.5(7) . .
N1 C7 C8 121.4(6) . .
N1 C7 H7 119.3 . .
C8 C7 H7 119.3 . .
C9 C8 C7 119.7(7) . .
C9 C8 H8 120.2 . .
C7 C8 H8 120.2 . .
C10 C9 C8 118.8(7) . .
C10 C9 H9 120.6 . .
C8 C9 H9 120.6 . .
C9 C10 C11 120.7(7) . .
C9 C10 H10 119.6 . .
C11 C10 H10 119.6 . .
C10 C11 N1 119.5(6) . .
C10 C11 C2 127.6(6) . .
N1 C11 C2 112.9(6) . .
N2 C12 C13 121.9(8) . .
N2 C12 H12 119.1 . .
C13 C12 H12 119.1 . .
C12 C13 C14 119.3(7) . .
C12 C13 H13 120.3 . .
C14 C13 H13 120.3 . .
C13 C14 C15 119.7(7) . .
C13 C14 H14 120.2 . .
C15 C14 H14 120.2 . .
C14 C15 C16 119.4(8) . .
C14 C15 H15 120.3 . .
C16 C15 H15 120.3 . .
N2 C16 C15 120.4(7) . .
N2 C16 C6 113.6(7) . .
C15 C16 C6 126.0(7) . .
N3 C17 C18 179.8(10) . .
C17 C18 H18A 109.5 . .
C17 C18 H18B 109.5 . .
H18A C18 H18B 109.5 . .
C17 C18 H18C 109.5 . .
H18A C18 H18C 109.5 . .
H18B C18 H18C 109.5 . .
C20 C19 C24 122.2(7) . .
C20 C19 Pt2 118.6(5) . .
C24 C19 Pt2 119.2(5) . .
C19 C20 C21 117.4(6) . .
C19 C20 C29 112.7(6) . .
C21 C20 C29 129.9(6) . .
C22 C21 C20 120.4(7) . .
C22 C21 H21 119.8 . .
C20 C21 H21 119.8 . .
C21 C22 C23 121.6(7) . .
C21 C22 H22 119.2 . .
C23 C22 H22 119.2 . .
C24 C23 C22 119.0(7) . .
C24 C23 H23 120.5 . .
C22 C23 H23 120.5 . .
C23 C24 C19 119.4(7) . .
C23 C24 C34 129.1(7) . .
C19 C24 C34 111.4(7) . .
N4 C25 C26 121.8(7) . .
N4 C25 H25 119.1 . .
C26 C25 H25 119.1 . .
C25 C26 C27 119.9(8) . .
C25 C26 H26 120.1 . .
C27 C26 H26 120.1 . .
C28 C27 C26 119.4(7) . .
C28 C27 H27 120.3 . .
C26 C27 H27 120.3 . .
C27 C28 C29 119.4(8) . .
C27 C28 H28 120.3 . .
C29 C28 H28 120.3 . .
N4 C29 C28 119.8(7) . .
N4 C29 C20 114.1(6) . .
C28 C29 C20 126.1(7) . .
C31 C30 N5 122.7(9) . .
C31 C30 H30 118.7 . .
N5 C30 H30 118.7 . .
C30 C31 C32 118.8(8) . .
C30 C31 H31 120.6 . .
C32 C31 H31 120.6 . .
C33 C32 C31 119.4(8) . .
C33 C32 H32 120.3 . .
C31 C32 H32 120.3 . .
C34 C33 C32 119.8(8) . .
C34 C33 H33 120.1 . .
C32 C33 H33 120.1 . .
N5 C34 C33 120.0(7) . .
N5 C34 C24 114.7(6) . .
C33 C34 C24 125.3(8) . .
N6 C35 C36 178.7(9) . .
C35 C36 H36A 109.5 . .
C35 C36 H36B 109.5 . .
H36A C36 H36B 109.5 . .
C35 C36 H36C 109.5 . .
H36A C36 H36C 109.5 . .
H36B C36 H36C 109.5 . .
N7 C37 C38 168(2) . 3_576
C37 C38 H38A 109.5 3_576 .
C37 C38 H38B 109.5 3_576 .
H38A C38 H38B 109.5 . .
C37 C38 H38C 109.5 3_576 .
H38A C38 H38C 109.5 . .
H38B C38 H38C 109.5 . .
C7 N1 C11 119.8(6) . .
C7 N1 Pt1 125.6(5) . .
C11 N1 Pt1 114.5(5) . .
C12 N2 C16 119.3(7) . .
C12 N2 Pt1 125.9(5) . .
C16 N2 Pt1 114.8(5) . .
C17 N3 Pt1 172.6(6) . .
C25 N4 C29 119.6(6) . .
C25 N4 Pt2 126.8(5) . .
C29 N4 Pt2 113.6(5) . .
C34 N5 C30 119.2(7) . .
C34 N5 Pt2 114.4(5) . .
C30 N5 Pt2 126.4(6) . .
C35 N6 Pt2 178.5(7) . .
F10 P2 F8 91.7(4) . .
F10 P2 F9 90.5(3) . .
F8 P2 F9 90.4(3) . .
F10 P2 F12 90.2(3) . .
F8 P2 F12 89.8(3) . .
F9 P2 F12 179.4(3) . .
F10 P2 F11 89.7(4) . .
F8 P2 F11 178.2(4) . .
F9 P2 F11 90.8(3) . .
F12 P2 F11 89.1(3) . .
F10 P2 F7 179.3(4) . .
F8 P2 F7 88.9(3) . .
F9 P2 F7 89.2(3) . .
F12 P2 F7 90.1(3) . .
F11 P2 F7 89.7(3) . .
C1 Pt1 N1 80.8(3) . .
C1 Pt1 N2 80.0(3) . .
N1 Pt1 N2 160.8(2) . .
C1 Pt1 N3 178.4(3) . .
N1 Pt1 N3 100.8(2) . .
N2 Pt1 N3 98.4(2) . .
C19 Pt2 N4 81.0(3) . .
C19 Pt2 N5 80.3(3) . .
N4 Pt2 N5 161.2(2) . .
C19 Pt2 N6 178.8(3) . .
N4 Pt2 N6 98.9(2) . .
N5 Pt2 N6 99.9(3) . .
F1 P1 F2 90.2(3) . .
F1 P1 F3 89.9(3) . .
F2 P1 F3 89.4(3) . .
F1 P1 F5 90.3(3) . .
F2 P1 F5 179.5(3) . .
F3 P1 F5 90.6(3) . .
F1 P1 F6 90.2(3) . .
F2 P1 F6 90.3(3) . .
F3 P1 F6 179.7(3) . .
F5 P1 F6 89.7(3) . .
F1 P1 F4 179.7(3) . .
F2 P1 F4 89.6(3) . .
F3 P1 F4 90.4(3) . .
F5 P1 F4 89.9(3) . .
F6 P1 F4 89.5(3) . .

loop_
_geom_bond_atom_site_label_1
_geom_bond_atom_site_label_2
_geom_bond_distance
_geom_bond_site_symmetry_2
C1 C2 1.385(10) .
C1 C6 1.390(10) .
C1 Pt1 1.913(7) .
C2 C3 1.389(9) .
C2 C11 1.467(10) .
C3 C4 1.419(10) .
C3 H3 0.9500 .
C4 C5 1.370(11) .
C4 H4 0.9500 .
C5 C6 1.406(10) .
C5 H5 0.9500 .
C6 C16 1.454(10) .
C7 N1 1.343(9) .
C7 C8 1.383(10) .
C7 H7 0.9500 .
C8 C9 1.381(10) .
C8 H8 0.9500 .
C9 C10 1.379(10) .
C9 H9 0.9500 .
C10 C11 1.382(10) .
C10 H10 0.9500 .
C11 N1 1.383(8) .
C12 N2 1.348(9) .
C12 C13 1.367(11) .
C12 H12 0.9500 .
C13 C14 1.373(12) .
C13 H13 0.9500 .
C14 C15 1.377(11) .
C14 H14 0.9500 .
C15 C16 1.387(11) .
C15 H15 0.9500 .
C16 N2 1.362(10) .
C17 N3 1.124(9) .
C17 C18 1.449(10) .
C18 H18A 0.9800 .
C18 H18B 0.9800 .
C18 H18C 0.9800 .
C19 C20 1.396(9) .
C19 C24 1.399(10) .
C19 Pt2 1.910(7) .
C20 C21 1.403(10) .
C20 C29 1.456(10) .
C21 C22 1.374(11) .
C21 H21 0.9500 .
C22 C23 1.401(11) .
C22 H22 0.9500 .
C23 C24 1.374(11) .
C23 H23 0.9500 .
C24 C34 1.467(10) .
C25 N4 1.345(9) .
C25 C26 1.373(11) .
C25 H25 0.9500 .
C26 C27 1.388(12) .
C26 H26 0.9500 .
C27 C28 1.388(11) .
C27 H27 0.9500 .
C28 C29 1.399(10) .
C28 H28 0.9500 .
C29 N4 1.394(9) .
C30 C31 1.346(12) .
C30 N5 1.363(10) .
C30 H30 0.9500 .
C31 C32 1.389(13) .
C31 H31 0.9500 .
C32 C33 1.385(12) .
C32 H32 0.9500 .
C33 C34 1.383(10) .
C33 H33 0.9500 .
C34 N5 1.361(10) .
C35 N6 1.126(10) .
C35 C36 1.457(11) .
C36 H36A 0.9800 .
C36 H36B 0.9800 .
C36 H36C 0.9800 .
C37 N7 1.09(2) .
C37 C38 1.45(3) 3_576
C38 C37 1.45(3) 3_576
C38 H38A 0.9800 .
C38 H38B 0.9800 .
C38 H38C 0.9800 .
N1 Pt1 2.035(6) .
N2 Pt1 2.043(7) .
N3 Pt1 2.114(6) .
N4 Pt2 2.037(6) .
N5 Pt2 2.040(6) .
N6 Pt2 2.117(7) .
F7 P2 1.608(6) .
F8 P2 1.587(6) .
F9 P2 1.599(5) .
F10 P2 1.584(6) .
F11 P2 1.607(6) .
F12 P2 1.605(5) .
F1 P1 1.589(5) .
F2 P1 1.597(5) .
F3 P1 1.597(5) .
F4 P1 1.603(5) .
F5 P1 1.597(5) .
F6 P1 1.601(5) .
